data_9000085
loop_
_publ_author_name
'Evans, H. T.'
'McKnight, E. T.'

_publ_section_title
;
 New wurtzite polytypes from Joplin, Missouri
;
_journal_name_full 'American Mineralogist'
_journal_page_first 1210
_journal_page_last 1218
_journal_volume 44
_journal_year 1959
_chemical_formula_sum 'S Zn'
_chemical_name_mineral Wurtzite-10H
_space_group_IT_number 186
_symmetry_space_group_name_Hall 'P 6c -2c'
_symmetry_space_group_name_H-M 'P 63 m c'
_cell_angle_alpha 90
_cell_angle_beta 90
_cell_angle_gamma 120
_cell_length_a 3.824
_cell_length_b 3.824
_cell_length_c 31.20
_cell_formula_units_Z 10
_cell_volume 395.113
_database_code_amcsd 0000088
_exptl_crystal_density_diffrn 4.096
_cod_original_formula_sum 'Zn5 S5'
_cod_database_code 9000085

loop_
_space_group_symop_operation_xyz
x,y,z
-x,-x+y,1/2+z
x-y,x,1/2+z
-y,-x,z
-y,x-y,z
x-y,-y,1/2+z
-x,-y,1/2+z
x,x-y,z
-x+y,-x,z
y,x,1/2+z
y,-x+y,1/2+z
-x+y,y,z

loop_
_atom_site_label
_atom_site_fract_x
_atom_site_fract_y
_atom_site_fract_z
Zn1 0.00000 0.00000 0.00000
Zn2 0.00000 0.00000 0.30000
Zn3 0.33333 0.66667 0.10000
Zn4 0.33333 0.66667 0.40000
Zn5 0.33333 0.66667 0.70000
S1 0.00000 0.00000 0.07500
S2 0.00000 0.00000 0.37500
S3 0.33333 0.66667 0.17500
S4 0.33333 0.66667 0.47500
S5 0.33333 0.66667 0.77500

loop_
_cod_related_entry_id
_cod_related_entry_database
_cod_related_entry_code
1 AMCSD 0000088
